data_4101564
loop_
_publ_author_name
'Shen, Qilong'
'Hartwig, John F'

_publ_section_title
;
 Palladium-catalyzed coupling of ammonia and lithium amide with aryl
 halides.
;
_journal_issue 31
_journal_name_full 'Journal of the American Chemical Society'
_journal_page_first 10028
_journal_page_last 10029
_journal_paper_doi 10.1021/ja064005t
_journal_volume 128
_journal_year 2006
_chemical_formula_sum 'C50.5 H74 F3 Fe N O4 P2 Pd S'
_chemical_formula_weight 1072.36
_chemical_name_systematic
; 
 ? 
;
_space_group_IT_number 60
_symmetry_cell_setting orthorhombic
_symmetry_space_group_name_Hall '-P 2n 2ab'
_symmetry_space_group_name_H-M 'P b c n'
_atom_sites_solution_hydrogens geom
_atom_sites_solution_primary direct
_atom_sites_solution_secondary difmap
_audit_creation_method SHELXL-97
_cell_angle_alpha 90.00
_cell_angle_beta 90.00
_cell_angle_gamma 90.00
_cell_formula_units_Z 8
_cell_length_a 25.226(5)
_cell_length_b 14.078(3)
_cell_length_c 28.556(6)
_cell_measurement_temperature 173(2)
_cell_volume 10141(3)
_computing_cell_refinement Denzo
_computing_data_collection 'Nonius Collect'
_computing_data_reduction Denzo
_computing_molecular_graphics 'Bruker SHELXTL'
_computing_publication_material 'Bruker SHELXTL'
_computing_structure_refinement 'SHELXL-97 (Sheldrick, 1997)'
_computing_structure_solution 'SHELXS-97 (Sheldrick, 1990)'
_diffrn_ambient_temperature 173(2)
_diffrn_measured_fraction_theta_full 0.993
_diffrn_measured_fraction_theta_max 0.993
_diffrn_measurement_device_type 'Nonius KappaCCD'
_diffrn_measurement_method '\w scans'
_diffrn_radiation_monochromator graphite
_diffrn_radiation_source 'fine-focus sealed tube'
_diffrn_radiation_type MoK\a
_diffrn_radiation_wavelength 0.71073
_diffrn_reflns_av_R_equivalents 0.0542
_diffrn_reflns_av_sigmaI/netI 0.0735
_diffrn_reflns_limit_h_max 29
_diffrn_reflns_limit_h_min -29
_diffrn_reflns_limit_k_max 16
_diffrn_reflns_limit_k_min -16
_diffrn_reflns_limit_l_max 33
_diffrn_reflns_limit_l_min -33
_diffrn_reflns_number 16604
_diffrn_reflns_theta_full 25.00
_diffrn_reflns_theta_max 25.00
_diffrn_reflns_theta_min 2.19
_exptl_absorpt_coefficient_mu 0.799
_exptl_absorpt_correction_T_max 0.9388
_exptl_absorpt_correction_T_min 0.8565
_exptl_absorpt_correction_type none
_exptl_crystal_colour orange
_exptl_crystal_density_diffrn 1.405
_exptl_crystal_density_method 'not measured'
_exptl_crystal_description blade
_exptl_crystal_F_000 4488
_exptl_crystal_size_max 0.20
_exptl_crystal_size_mid 0.10
_exptl_crystal_size_min 0.08
_refine_diff_density_max 1.388
_refine_diff_density_min -0.498
_refine_diff_density_rms 0.090
_refine_ls_extinction_method none
_refine_ls_goodness_of_fit_ref 1.013
_refine_ls_hydrogen_treatment mixed
_refine_ls_matrix_type full
_refine_ls_number_parameters 573
_refine_ls_number_reflns 8869
_refine_ls_number_restraints 6
_refine_ls_restrained_S_all 1.013
_refine_ls_R_factor_all 0.0907
_refine_ls_R_factor_gt 0.0525
_refine_ls_shift/su_max 0.044
_refine_ls_shift/su_mean 0.001
_refine_ls_structure_factor_coef Fsqd
_refine_ls_weighting_details 'calc w=1/[\s^2^(Fo^2^)+(0.0900P)^2^+0.0000P] where P=(Fo^2^+2Fc^2^)/3'
_refine_ls_weighting_scheme calc
_refine_ls_wR_factor_gt 0.1356
_refine_ls_wR_factor_ref 0.1519
_reflns_number_gt 6004
_reflns_number_total 8869
_reflns_threshold_expression >2sigma(I)
_cod_data_source_file ja064005tsi20060628_065457.cif
_cod_data_source_block '[Pd(CyPF-t-Bu)(4-MeOPh)(NH3)]OTf'
_cod_depositor_comments
;
The following automatic conversions were performed:
'_symmetry_cell_setting' value 'Orthorhombic' changed to 'orthorhombic'
according to '/home/saulius/struct/CIF-dictionaries/cif_core.dic'
dictionary named 'cif_core.dic' version 2.4.1 from 2010-06-29.

Automatic conversion script
Id: cif_fix_enum 1527 2010-12-29 10:47:43Z saulius 
;
_cod_original_sg_symbol_H-M Pbcn
_cod_original_formula_sum 'C50.50 H74 F3 Fe N O4 P2 Pd S'
_cod_database_code 4101564

loop_
_symmetry_equiv_pos_as_xyz
'x, y, z'
'-x+1/2, -y+1/2, z+1/2'
'-x, y, -z+1/2'
'x+1/2, -y+1/2, -z'
'-x, -y, -z'
'x-1/2, y-1/2, -z-1/2'
'x, -y, z-1/2'
'-x-1/2, y-1/2, z'

loop_
_atom_site_label
_atom_site_type_symbol
_atom_site_fract_x
_atom_site_fract_y
_atom_site_fract_z
_atom_site_U_iso_or_equiv
_atom_site_adp_type
_atom_site_occupancy
_atom_site_symmetry_multiplicity
_atom_site_calc_flag
_atom_site_refinement_flags
Pd1 Pd 0.435285(14) 0.19128(2) 0.936798(13) 0.02483(13) Uani 1 1 d .
Fe1 Fe 0.30626(3) 0.40912(5) 0.83705(3) 0.0318(2) Uani 1 1 d .
P1 P 0.36888(5) 0.27532(9) 0.98049(4) 0.0256(3) Uani 1 1 d .
P2 P 0.41610(5) 0.25427(8) 0.86535(5) 0.0266(3) Uani 1 1 d .
O1 O 0.65761(14) 0.0322(3) 0.88765(14) 0.0454(10) Uani 1 1 d .
N1 N 0.4546(2) 0.0926(4) 0.99144(19) 0.0352(11) Uani 1 1 d D
H1 H 0.4864(16) 0.104(4) 0.997(2) 0.044(19) Uiso 1 1 d D
H2 H 0.436(2) 0.087(5) 1.018(3) 0.07(2) Uiso 1 1 d .
H3 H 0.4528(19) 0.039(4) 0.9808(18) 0.029(16) Uiso 1 1 d .
C1 C 0.32122(18) 0.3443(3) 0.90119(17) 0.0283(11) Uani 1 1 d .
C2 C 0.34726(18) 0.2945(3) 0.86340(18) 0.0264(11) Uani 1 1 d .
C3 C 0.30628(18) 0.2658(3) 0.83115(19) 0.0323(12) Uani 1 1 d .
H3A H 0.3121 0.2296 0.8015 0.039 Uiso 1 1 calc R
C4 C 0.2568(2) 0.2973(3) 0.84785(19) 0.0357(13) Uani 1 1 d .
H4A H 0.2217 0.2869 0.8323 0.043 Uiso 1 1 calc R
C5 C 0.2654(2) 0.3462(4) 0.89073(19) 0.0368(13) Uani 1 1 d .
H5A H 0.2374 0.3773 0.9102 0.044 Uiso 1 1 calc R
C6 C 0.3312(3) 0.5476(4) 0.8343(2) 0.0528(17) Uani 1 1 d .
H6A H 0.3527 0.5807 0.8587 0.063 Uiso 1 1 calc R
C7 C 0.3513(2) 0.4983(4) 0.7961(2) 0.0418(14) Uani 1 1 d .
H7A H 0.3897 0.4898 0.7883 0.050 Uiso 1 1 calc R
C8 C 0.3083(3) 0.4623(4) 0.7703(2) 0.0495(16) Uani 1 1 d .
H8A H 0.3106 0.4242 0.7408 0.059 Uiso 1 1 calc R
C9 C 0.2614(2) 0.4899(4) 0.7934(3) 0.0580(18) Uani 1 1 d .
H9A H 0.2245 0.4751 0.7829 0.070 Uiso 1 1 calc R
C10 C 0.2753(3) 0.5426(4) 0.8330(2) 0.0570(18) Uani 1 1 d .
H10A H 0.2502 0.5725 0.8558 0.068 Uiso 1 1 calc R
C11 C 0.3457(2) 0.3795(3) 0.94506(17) 0.0305(12) Uani 1 1 d .
H11A H 0.3790 0.4117 0.9347 0.037 Uiso 1 1 calc R
C12 C 0.3125(2) 0.4587(4) 0.9674(2) 0.0447(14) Uani 1 1 d .
H12A H 0.3045 0.5073 0.9438 0.067 Uiso 1 1 calc R
H12B H 0.3323 0.4876 0.9932 0.067 Uiso 1 1 calc R
H12C H 0.2793 0.4320 0.9794 0.067 Uiso 1 1 calc R
C13 C 0.3105(2) 0.1968(4) 0.99486(19) 0.0342(12) Uani 1 1 d .
C14 C 0.2996(2) 0.1372(4) 0.9516(2) 0.0421(14) Uani 1 1 d .
H14A H 0.2692 0.0954 0.9576 0.063 Uiso 1 1 calc R
H14B H 0.3308 0.0986 0.9443 0.063 Uiso 1 1 calc R
H14C H 0.2916 0.1789 0.9251 0.063 Uiso 1 1 calc R
C15 C 0.3235(2) 0.1307(4) 1.0352(2) 0.0511(16) Uani 1 1 d .
H15A H 0.2926 0.0910 1.0423 0.077 Uiso 1 1 calc R
H15B H 0.3328 0.1683 1.0629 0.077 Uiso 1 1 calc R
H15C H 0.3535 0.0901 1.0266 0.077 Uiso 1 1 calc R
C16 C 0.2597(2) 0.2522(4) 1.0077(2) 0.0485(15) Uani 1 1 d .
H16A H 0.2312 0.2072 1.0148 0.073 Uiso 1 1 calc R
H16B H 0.2492 0.2924 0.9813 0.073 Uiso 1 1 calc R
H16C H 0.2665 0.2920 1.0352 0.073 Uiso 1 1 calc R
C17 C 0.3985(2) 0.3317(4) 1.03486(19) 0.0402(14) Uani 1 1 d .
C18 C 0.3571(2) 0.3701(4) 1.06995(19) 0.0504(16) Uani 1 1 d .
H18A H 0.3753 0.3983 1.0969 0.076 Uiso 1 1 calc R
H18B H 0.3345 0.3178 1.0806 0.076 Uiso 1 1 calc R
H18C H 0.3352 0.4184 1.0546 0.076 Uiso 1 1 calc R
C19 C 0.4355(2) 0.4126(4) 1.0180(2) 0.0512(16) Uani 1 1 d .
H19A H 0.4517 0.4437 1.0451 0.077 Uiso 1 1 calc R
H19B H 0.4149 0.4592 1.0002 0.077 Uiso 1 1 calc R
H19C H 0.4634 0.3860 0.9979 0.077 Uiso 1 1 calc R
C20 C 0.4344(2) 0.2617(4) 1.0613(2) 0.0529(17) Uani 1 1 d .
H20A H 0.4492 0.2930 1.0890 0.079 Uiso 1 1 calc R
H20B H 0.4633 0.2410 1.0408 0.079 Uiso 1 1 calc R
H20C H 0.4135 0.2064 1.0711 0.079 Uiso 1 1 calc R
C21 C 0.4571(2) 0.3518(3) 0.84227(17) 0.0312(11) Uani 1 1 d .
H21A H 0.4402 0.3726 0.8123 0.037 Uiso 1 1 calc R
C22 C 0.51382(19) 0.3211(3) 0.8302(2) 0.0365(13) Uani 1 1 d .
H22A H 0.5316 0.2980 0.8589 0.044 Uiso 1 1 calc R
H22B H 0.5125 0.2678 0.8076 0.044 Uiso 1 1 calc R
C23 C 0.5458(2) 0.4014(4) 0.8093(2) 0.0423(14) Uani 1 1 d .
H23A H 0.5299 0.4203 0.7790 0.051 Uiso 1 1 calc R
H23B H 0.5824 0.3792 0.8033 0.051 Uiso 1 1 calc R
C24 C 0.5475(2) 0.4869(4) 0.8416(2) 0.0471(15) Uani 1 1 d .
H24A H 0.5666 0.4703 0.8707 0.057 Uiso 1 1 calc R
H24B H 0.5669 0.5394 0.8261 0.057 Uiso 1 1 calc R
C25 C 0.4924(2) 0.5183(4) 0.8531(2) 0.0428(14) Uani 1 1 d .
H25A H 0.4751 0.5414 0.8241 0.051 Uiso 1 1 calc R
H25B H 0.4942 0.5721 0.8754 0.051 Uiso 1 1 calc R
C26 C 0.4589(2) 0.4395(3) 0.87432(18) 0.0325(12) Uani 1 1 d .
H26A H 0.4224 0.4632 0.8795 0.039 Uiso 1 1 calc R
H26B H 0.4739 0.4213 0.9051 0.039 Uiso 1 1 calc R
C27 C 0.42116(19) 0.1617(3) 0.81943(18) 0.0297(12) Uani 1 1 d .
H27A H 0.4585 0.1382 0.8213 0.036 Uiso 1 1 calc R
C28 C 0.38663(19) 0.0750(3) 0.83117(18) 0.0300(12) Uani 1 1 d .
H28A H 0.3952 0.0520 0.8631 0.036 Uiso 1 1 calc R
H28B H 0.3487 0.0933 0.8306 0.036 Uiso 1 1 calc R
C29 C 0.3966(2) -0.0045(4) 0.7955(2) 0.0381(13) Uani 1 1 d .
H29A H 0.4335 -0.0272 0.7986 0.046 Uiso 1 1 calc R
H29B H 0.3726 -0.0585 0.8023 0.046 Uiso 1 1 calc R
C30 C 0.3873(2) 0.0294(4) 0.7463(2) 0.0453(15) Uani 1 1 d .
H30A H 0.3495 0.0468 0.7425 0.054 Uiso 1 1 calc R
H30B H 0.3953 -0.0227 0.7241 0.054 Uiso 1 1 calc R
C31 C 0.4216(2) 0.1144(4) 0.73500(19) 0.0380(13) Uani 1 1 d .
H31A H 0.4593 0.0947 0.7354 0.046 Uiso 1 1 calc R
H31B H 0.4132 0.1366 0.7030 0.046 Uiso 1 1 calc R
C32 C 0.4141(2) 0.1950(3) 0.76866(18) 0.0320(12) Uani 1 1 d .
H32A H 0.3781 0.2220 0.7647 0.038 Uiso 1 1 calc R
H32B H 0.4402 0.2457 0.7617 0.038 Uiso 1 1 calc R
C33 C 0.50436(19) 0.1365(4) 0.90979(18) 0.0343(12) Uani 1 1 d .
C34 C 0.5486(2) 0.1878(4) 0.92501(19) 0.0366(13) Uani 1 1 d .
H34A H 0.5433 0.2470 0.9402 0.044 Uiso 1 1 calc R
C35 C 0.5994(2) 0.1554(4) 0.9187(2) 0.0398(13) Uani 1 1 d .
H35A H 0.6287 0.1917 0.9295 0.048 Uiso 1 1 calc R
C36 C 0.60753(19) 0.0699(4) 0.89654(18) 0.0353(13) Uani 1 1 d .
C37 C 0.5653(2) 0.0162(3) 0.88233(18) 0.0339(12) Uani 1 1 d .
H37A H 0.5710 -0.0437 0.8679 0.041 Uiso 1 1 calc R
C38 C 0.5133(2) 0.0502(3) 0.88908(18) 0.0344(12) Uani 1 1 d .
H38A H 0.4841 0.0128 0.8791 0.041 Uiso 1 1 calc R
C39 C 0.7014(2) 0.0797(4) 0.9097(2) 0.0535(17) Uani 1 1 d .
H39A H 0.7346 0.0480 0.9010 0.080 Uiso 1 1 calc R
H39B H 0.6970 0.0774 0.9438 0.080 Uiso 1 1 calc R
H39C H 0.7025 0.1460 0.8994 0.080 Uiso 1 1 calc R
S1 S 0.38702(6) 0.85985(10) 0.94104(6) 0.0456(4) Uani 1 1 d .
O2 O 0.34396(17) 0.8905(3) 0.96998(18) 0.0667(13) Uani 1 1 d .
O3 O 0.3783(2) 0.8735(3) 0.89244(16) 0.0818(15) Uani 1 1 d .
O4 O 0.43857(14) 0.8838(3) 0.95802(17) 0.0593(12) Uani 1 1 d .
C40 C 0.3852(3) 0.7315(4) 0.9464(2) 0.0504(16) Uani 1 1 d .
F1 F 0.42376(18) 0.6898(3) 0.92319(19) 0.0925(15) Uani 1 1 d .
F2 F 0.38825(19) 0.7028(2) 0.99061(14) 0.0800(13) Uani 1 1 d .
F3 F 0.33967(16) 0.6964(2) 0.92975(15) 0.0701(11) Uani 1 1 d .
C41 C 0.2942(3) 0.2421(6) 0.6821(3) 0.079(2) Uani 1 1 d .
H41A H 0.3296 0.2213 0.6772 0.094 Uiso 1 1 calc R
C42 C 0.2593(4) 0.1893(6) 0.7103(3) 0.088(3) Uani 1 1 d .
H42A H 0.2714 0.1310 0.7232 0.106 Uiso 1 1 calc R
C43 C 0.2094(4) 0.2175(6) 0.7197(4) 0.101(3) Uani 1 1 d .
H43A H 0.1869 0.1818 0.7398 0.122 Uiso 1 1 calc R
C44 C 0.1925(4) 0.3004(6) 0.6991(4) 0.104(3) Uani 1 1 d .
H44A H 0.1571 0.3210 0.7044 0.125 Uiso 1 1 calc R
C45 C 0.2242(3) 0.3532(5) 0.6719(3) 0.078(2) Uani 1 1 d .
H45A H 0.2111 0.4111 0.6592 0.093 Uiso 1 1 calc R
C46 C 0.2761(3) 0.3248(5) 0.6616(3) 0.068(2) Uani 1 1 d .
C47 C 0.3121(3) 0.3808(6) 0.6315(3) 0.089(3) Uani 1 1 d .
H47A H 0.3462 0.3477 0.6287 0.133 Uiso 1 1 calc R
H47B H 0.3178 0.4435 0.6455 0.133 Uiso 1 1 calc R
H47C H 0.2963 0.3882 0.6004 0.133 Uiso 1 1 calc R
C48 C 0.4523(7) -0.2547(13) 0.7489(6) 0.219(7) Uiso 1 1 d D
H48A H 0.4242 -0.2633 0.7266 0.263 Uiso 1 1 d R
C49 C 0.4334(5) -0.2516(10) 0.7950(5) 0.074(4) Uiso 0.50 1 d PD
H49A H 0.3988 -0.2638 0.8076 0.089 Uiso 0.50 1 d PR
C50 C 0.4803(5) -0.2265(10) 0.8181(5) 0.196(6) Uiso 1 1 d D
H50A H 0.4769 -0.2079 0.8503 0.235 Uiso 1 1 d R
C51 C 0.5319(6) -0.2252(14) 0.8000(8) 0.118(7) Uiso 0.50 1 d PD
H51A H 0.5595 -0.2038 0.8206 0.141 Uiso 0.50 1 d PR
C52 C 0.5022(7) -0.248(2) 0.7701(6) 0.189(12) Uiso 0.50 1 d PD

loop_
_atom_site_aniso_label
_atom_site_aniso_U_11
_atom_site_aniso_U_22
_atom_site_aniso_U_33
_atom_site_aniso_U_23
_atom_site_aniso_U_13
_atom_site_aniso_U_12
Pd1 0.0265(2) 0.0254(2) 0.0226(2) -0.00195(16) -0.00235(17) 0.00554(16)
Fe1 0.0345(4) 0.0303(4) 0.0307(4) 0.0027(3) -0.0024(3) 0.0064(3)
P1 0.0306(7) 0.0248(6) 0.0214(7) -0.0013(5) 0.0000(6) 0.0030(5)
P2 0.0292(7) 0.0258(6) 0.0248(7) -0.0014(5) -0.0003(6) 0.0034(5)
O1 0.038(2) 0.053(2) 0.046(2) -0.002(2) 0.0021(19) 0.0105(18)
N1 0.038(3) 0.036(3) 0.031(3) 0.000(2) -0.005(3) 0.010(2)
C1 0.030(3) 0.023(2) 0.032(3) 0.003(2) 0.003(2) 0.001(2)
C2 0.029(3) 0.024(2) 0.026(3) 0.005(2) 0.003(2) -0.001(2)
C3 0.033(3) 0.029(3) 0.035(3) -0.002(2) -0.006(2) 0.000(2)
C4 0.033(3) 0.035(3) 0.039(3) 0.009(3) -0.007(3) 0.000(2)
C5 0.034(3) 0.035(3) 0.041(3) 0.008(3) 0.003(2) 0.008(2)
C6 0.088(5) 0.031(3) 0.039(4) 0.009(3) -0.014(4) -0.008(3)
C7 0.049(3) 0.032(3) 0.045(4) 0.012(3) -0.002(3) 0.004(3)
C8 0.080(5) 0.043(3) 0.026(3) 0.012(3) -0.005(3) 0.003(3)
C9 0.041(4) 0.053(4) 0.080(5) 0.029(4) -0.015(4) 0.005(3)
C10 0.073(5) 0.038(3) 0.060(5) 0.013(3) 0.017(4) 0.023(3)
C11 0.037(3) 0.025(2) 0.029(3) 0.002(2) 0.003(2) 0.008(2)
C12 0.055(4) 0.034(3) 0.045(4) 0.003(3) 0.002(3) 0.015(3)
C13 0.035(3) 0.036(3) 0.031(3) 0.009(2) -0.002(2) 0.001(2)
C14 0.040(3) 0.040(3) 0.046(4) 0.006(3) -0.002(3) -0.012(3)
C15 0.050(4) 0.056(4) 0.048(4) 0.023(3) 0.007(3) 0.002(3)
C16 0.041(3) 0.050(3) 0.054(4) 0.011(3) 0.012(3) 0.002(3)
C17 0.049(3) 0.046(3) 0.026(3) -0.011(3) -0.001(3) 0.002(3)
C18 0.071(4) 0.056(4) 0.024(3) -0.021(3) 0.005(3) 0.012(3)
C19 0.059(4) 0.050(3) 0.045(4) -0.009(3) -0.014(3) -0.012(3)
C20 0.066(4) 0.054(4) 0.039(4) -0.004(3) -0.021(3) 0.008(3)
C21 0.037(3) 0.033(3) 0.024(3) -0.006(2) 0.002(2) -0.001(2)
C22 0.032(3) 0.039(3) 0.039(3) -0.013(3) 0.006(2) 0.000(2)
C23 0.030(3) 0.055(3) 0.042(4) -0.012(3) 0.004(3) -0.005(3)
C24 0.049(3) 0.044(3) 0.049(4) -0.006(3) 0.004(3) -0.017(3)
C25 0.046(3) 0.033(3) 0.049(4) -0.008(3) 0.002(3) -0.008(3)
C26 0.035(3) 0.033(3) 0.029(3) 0.000(2) 0.003(2) -0.001(2)
C27 0.029(3) 0.023(2) 0.037(3) -0.001(2) -0.005(2) 0.001(2)
C28 0.037(3) 0.024(2) 0.029(3) 0.000(2) 0.000(2) 0.000(2)
C29 0.043(3) 0.032(3) 0.039(3) -0.007(2) -0.003(3) 0.001(2)
C30 0.056(4) 0.042(3) 0.038(4) -0.013(3) -0.001(3) -0.003(3)
C31 0.035(3) 0.049(3) 0.030(3) -0.004(3) -0.002(2) -0.004(3)
C32 0.029(3) 0.036(3) 0.031(3) 0.005(2) 0.000(2) -0.006(2)
C33 0.038(3) 0.042(3) 0.023(3) 0.000(2) -0.002(2) 0.014(2)
C34 0.036(3) 0.040(3) 0.034(3) -0.009(2) -0.007(2) 0.010(3)
C35 0.037(3) 0.044(3) 0.038(3) -0.005(3) -0.004(3) -0.002(3)
C36 0.029(3) 0.050(3) 0.027(3) 0.009(3) 0.001(2) 0.011(3)
C37 0.045(3) 0.030(3) 0.027(3) 0.002(2) 0.006(3) 0.008(3)
C38 0.037(3) 0.038(3) 0.028(3) 0.007(2) -0.002(2) 0.004(2)
C39 0.028(3) 0.060(4) 0.072(5) 0.009(4) -0.003(3) 0.000(3)
S1 0.0517(9) 0.0367(8) 0.0485(10) 0.0038(7) -0.0081(8) -0.0058(7)
O2 0.060(3) 0.050(3) 0.090(4) -0.015(3) 0.009(3) 0.007(2)
O3 0.121(4) 0.080(3) 0.045(3) 0.023(3) -0.023(3) -0.024(3)
O4 0.044(2) 0.054(3) 0.080(3) 0.005(2) -0.013(2) -0.011(2)
C40 0.058(4) 0.049(4) 0.045(4) -0.006(3) -0.005(3) 0.000(3)
F1 0.088(3) 0.065(3) 0.124(4) -0.024(3) 0.022(3) 0.019(2)
F2 0.142(4) 0.046(2) 0.052(3) 0.0097(18) -0.025(2) -0.008(2)
F3 0.077(3) 0.053(2) 0.081(3) -0.012(2) -0.013(2) -0.0156(19)
C41 0.104(6) 0.080(5) 0.051(5) -0.016(4) -0.027(5) 0.036(5)
C42 0.125(8) 0.069(5) 0.070(6) 0.012(5) 0.001(6) 0.026(5)
C43 0.118(8) 0.079(6) 0.107(8) 0.029(5) 0.018(6) 0.005(6)
C44 0.082(6) 0.094(7) 0.137(9) 0.041(6) 0.019(6) 0.024(5)
C45 0.065(5) 0.072(5) 0.097(7) 0.016(5) -0.008(5) 0.018(4)
C46 0.084(5) 0.065(4) 0.057(5) -0.001(4) -0.017(4) 0.005(4)
C47 0.088(6) 0.104(6) 0.074(6) 0.017(5) -0.005(5) -0.008(5)

loop_
_atom_type_symbol
_atom_type_description
_atom_type_scat_dispersion_real
_atom_type_scat_dispersion_imag
_atom_type_scat_source
C C 0.0033 0.0016 'International Tables Vol C Tables 4.2.6.8 and 6.1.1.4'
H H 0.0000 0.0000 'International Tables Vol C Tables 4.2.6.8 and 6.1.1.4'
N N 0.0061 0.0033 'International Tables Vol C Tables 4.2.6.8 and 6.1.1.4'
O O 0.0106 0.0060 'International Tables Vol C Tables 4.2.6.8 and 6.1.1.4'
F F 0.0171 0.0103 'International Tables Vol C Tables 4.2.6.8 and 6.1.1.4'
P P 0.1023 0.0942 'International Tables Vol C Tables 4.2.6.8 and 6.1.1.4'
S S 0.1246 0.1234 'International Tables Vol C Tables 4.2.6.8 and 6.1.1.4'
Fe Fe 0.3463 0.8444 'International Tables Vol C Tables 4.2.6.8 and 6.1.1.4'
Pd Pd -0.9988 1.0072 'International Tables Vol C Tables 4.2.6.8 and 6.1.1.4'

loop_
_geom_angle_atom_site_label_1
_geom_angle_atom_site_label_2
_geom_angle_atom_site_label_3
_geom_angle
_geom_angle_site_symmetry_1
_geom_angle_site_symmetry_3
C33 Pd1 N1 80.6(2) . .
C33 Pd1 P2 89.43(14) . .
N1 Pd1 P2 162.25(15) . .
C33 Pd1 P1 166.26(15) . .
N1 Pd1 P1 95.71(15) . .
P2 Pd1 P1 97.21(5) . .
C3 Fe1 C9 120.4(3) . .
C3 Fe1 C4 40.62(19) . .
C9 Fe1 C4 100.6(2) . .
C3 Fe1 C10 156.1(3) . .
C9 Fe1 C10 40.2(3) . .
C4 Fe1 C10 119.1(2) . .
C3 Fe1 C8 106.7(2) . .
C9 Fe1 C8 40.4(2) . .
C4 Fe1 C8 116.1(2) . .
C10 Fe1 C8 67.7(3) . .
C3 Fe1 C5 68.4(2) . .
C9 Fe1 C5 114.9(2) . .
C4 Fe1 C5 40.8(2) . .
C10 Fe1 C5 104.4(2) . .
C8 Fe1 C5 150.1(2) . .
C3 Fe1 C6 160.8(2) . .
C9 Fe1 C6 67.3(3) . .
C4 Fe1 C6 158.6(2) . .
C10 Fe1 C6 40.4(2) . .
C8 Fe1 C6 67.0(2) . .
C5 Fe1 C6 126.5(2) . .
C3 Fe1 C7 124.1(2) . .
C9 Fe1 C7 67.5(2) . .
C4 Fe1 C7 153.9(2) . .
C10 Fe1 C7 67.5(2) . .
C8 Fe1 C7 40.0(2) . .
C5 Fe1 C7 165.2(2) . .
C6 Fe1 C7 39.5(2) . .
C3 Fe1 C2 41.34(18) . .
C9 Fe1 C2 160.5(3) . .
C4 Fe1 C2 69.27(19) . .
C10 Fe1 C2 159.4(3) . .
C8 Fe1 C2 127.9(2) . .
C5 Fe1 C2 68.93(19) . .
C6 Fe1 C2 127.3(2) . .
C7 Fe1 C2 114.1(2) . .
C3 Fe1 C1 68.7(2) . .
C9 Fe1 C1 152.5(2) . .
C4 Fe1 C1 68.81(19) . .
C10 Fe1 C1 121.6(2) . .
C8 Fe1 C1 167.1(2) . .
C5 Fe1 C1 40.81(18) . .
C6 Fe1 C1 113.3(2) . .
C7 Fe1 C1 131.9(2) . .
C2 Fe1 C1 40.87(19) . .
C11 P1 C13 109.4(2) . .
C11 P1 C17 103.7(2) . .
C13 P1 C17 112.0(2) . .
C11 P1 Pd1 108.81(16) . .
C13 P1 Pd1 111.66(17) . .
C17 P1 Pd1 110.90(17) . .
C2 P2 C21 107.0(2) . .
C2 P2 C27 105.2(2) . .
C21 P2 C27 103.4(2) . .
C2 P2 Pd1 110.48(16) . .
C21 P2 Pd1 119.47(17) . .
C27 P2 Pd1 110.21(16) . .
C36 O1 C39 116.1(4) . .
H3 N1 H1 107(5) . .
H3 N1 H2 102(6) . .
H1 N1 H2 111(6) . .
H3 N1 Pd1 109(4) . .
H1 N1 Pd1 104(4) . .
H2 N1 Pd1 124(4) . .
C5 C1 C2 107.4(4) . .
C5 C1 C11 125.2(4) . .
C2 C1 C11 127.2(4) . .
C5 C1 Fe1 68.4(3) . .
C2 C1 Fe1 68.8(3) . .
C11 C1 Fe1 132.3(3) . .
C3 C2 C1 106.7(4) . .
C3 C2 P2 127.9(4) . .
C1 C2 P2 124.0(4) . .
C3 C2 Fe1 68.1(3) . .
C1 C2 Fe1 70.4(3) . .
P2 C2 Fe1 137.0(2) . .
C4 C3 C2 109.4(5) . .
C4 C3 Fe1 70.0(3) . .
C2 C3 Fe1 70.6(3) . .
C3 C4 C5 107.9(4) . .
C3 C4 Fe1 69.4(3) . .
C5 C4 Fe1 70.2(3) . .
C4 C5 C1 108.7(4) . .
C4 C5 Fe1 69.0(3) . .
C1 C5 Fe1 70.8(3) . .
C7 C6 C10 108.7(5) . .
C7 C6 Fe1 70.6(3) . .
C10 C6 Fe1 69.4(3) . .
C6 C7 C8 108.0(5) . .
C6 C7 Fe1 69.9(3) . .
C8 C7 Fe1 69.6(3) . .
C7 C8 C9 107.7(6) . .
C7 C8 Fe1 70.4(3) . .
C9 C8 Fe1 69.2(3) . .
C10 C9 C8 108.4(6) . .
C10 C9 Fe1 70.2(3) . .
C8 C9 Fe1 70.4(3) . .
C9 C10 C6 107.2(6) . .
C9 C10 Fe1 69.7(3) . .
C6 C10 Fe1 70.2(3) . .
C1 C11 C12 111.5(4) . .
C1 C11 P1 109.0(3) . .
C12 C11 P1 121.0(4) . .
C15 C13 C14 108.5(4) . .
C15 C13 C16 107.9(5) . .
C14 C13 C16 108.7(5) . .
C15 C13 P1 110.9(4) . .
C14 C13 P1 106.8(4) . .
C16 C13 P1 113.8(4) . .
C20 C17 C18 107.7(5) . .
C20 C17 C19 105.6(5) . .
C18 C17 C19 110.6(5) . .
C20 C17 P1 111.5(4) . .
C18 C17 P1 114.3(4) . .
C19 C17 P1 106.9(4) . .
C22 C21 C26 109.4(4) . .
C22 C21 P2 113.3(3) . .
C26 C21 P2 113.8(3) . .
C23 C22 C21 112.1(4) . .
C22 C23 C24 111.8(5) . .
C25 C24 C23 109.9(4) . .
C24 C25 C26 112.9(4) . .
C25 C26 C21 111.4(4) . .
C32 C27 C28 112.5(4) . .
C32 C27 P2 116.4(3) . .
C28 C27 P2 111.4(3) . .
C29 C28 C27 110.0(4) . .
C30 C29 C28 111.3(4) . .
C29 C30 C31 111.2(5) . .
C32 C31 C30 113.0(4) . .
C31 C32 C27 111.0(4) . .
C38 C33 C34 117.5(5) . .
C38 C33 Pd1 129.3(4) . .
C34 C33 Pd1 111.5(4) . .
C35 C34 C33 122.2(5) . .
C34 C35 C36 119.3(5) . .
C37 C36 C35 120.3(5) . .
C37 C36 O1 116.2(5) . .
C35 C36 O1 123.5(5) . .
C36 C37 C38 119.8(5) . .
C33 C38 C37 120.9(5) . .
O3 S1 O4 116.2(3) . .
O3 S1 O2 114.0(3) . .
O4 S1 O2 115.0(3) . .
O3 S1 C40 102.3(3) . .
O4 S1 C40 103.3(3) . .
O2 S1 C40 103.5(3) . .
F1 C40 F2 107.5(5) . .
F1 C40 F3 106.9(5) . .
F2 C40 F3 106.0(5) . .
F1 C40 S1 112.6(5) . .
F2 C40 S1 112.4(4) . .
F3 C40 S1 111.1(4) . .
C46 C41 C42 118.7(8) . .
C43 C42 C41 122.9(8) . .
C42 C43 C44 117.1(9) . .
C45 C44 C43 122.2(9) . .
C44 C45 C46 121.4(7) . .
C41 C46 C45 117.5(8) . .
C41 C46 C47 119.4(8) . .
C45 C46 C47 123.0(7) . .
C52 C48 C49 135(2) 3_656 .
C52 C48 C52 50.7(18) 3_656 .
C49 C48 C52 84.2(14) . .
C52 C48 C51 49.3(12) 3_656 3_656
C49 C48 C51 161.9(18) . 3_656
C52 C48 C51 98.2(14) . 3_656
C48 C49 C50 99.4(14) . .
C48 C49 C52 47.9(7) . .
C50 C49 C52 52.4(7) . .
C51 C50 C49 128.0(16) . .
C51 C50 C52 47.8(12) . .
C49 C50 C52 80.2(13) . .
C52 C51 C50 71.0(7) . .
C52 C51 C48 54.8(16) . 3_656
C50 C51 C48 125.6(19) . 3_656
C52 C52 C51 141(2) 3_656 .
C52 C52 C48 70.4(13) 3_656 3_656
C51 C52 C48 75.9(19) . 3_656
C52 C52 C48 58.9(16) 3_656 .
C51 C52 C48 154.1(16) . .
C48 C52 C48 128.6(17) 3_656 .
C52 C52 C50 150(2) 3_656 .
C51 C52 C50 61.2(5) . .
C48 C52 C50 137(2) 3_656 .
C48 C52 C50 94.3(13) . .
C52 C52 C49 107(2) 3_656 .
C51 C52 C49 108.6(7) . .
C48 C52 C49 174(2) 3_656 .
C48 C52 C49 47.9(7) . .
C50 C52 C49 47.3(6) . .

loop_
_geom_bond_atom_site_label_1
_geom_bond_atom_site_label_2
_geom_bond_distance
_geom_bond_site_symmetry_2
Pd1 C33 2.056(5) .
Pd1 N1 2.145(5) .
Pd1 P2 2.2768(14) .
Pd1 P1 2.4005(13) .
Fe1 C3 2.025(5) .
Fe1 C9 2.032(6) .
Fe1 C4 2.033(5) .
Fe1 C10 2.038(5) .
Fe1 C8 2.047(6) .
Fe1 C5 2.048(5) .
Fe1 C6 2.049(5) .
Fe1 C7 2.057(5) .
Fe1 C2 2.059(4) .
Fe1 C1 2.080(5) .
P1 C11 1.875(5) .
P1 C13 1.886(5) .
P1 C17 1.897(5) .
P2 C2 1.827(5) .
P2 C21 1.840(5) .
P2 C27 1.853(5) .
O1 C36 1.393(6) .
O1 C39 1.437(6) .
N1 H3 0.82(5) .
N1 H1 0.83(4) .
N1 H2 0.90(7) .
C1 C5 1.440(7) .
C1 C2 1.445(7) .
C1 C11 1.482(7) .
C2 C3 1.442(7) .
C3 C4 1.409(7) .
C4 C5 1.422(7) .
C6 C7 1.388(8) .
C6 C10 1.413(9) .
C7 C8 1.405(8) .
C8 C9 1.407(8) .
C9 C10 1.398(9) .
C11 C12 1.535(7) .
C13 C15 1.517(7) .
C13 C14 1.519(8) .
C13 C16 1.544(7) .
C17 C20 1.537(8) .
C17 C18 1.545(7) .
C17 C19 1.550(8) .
C21 C22 1.535(7) .
C21 C26 1.538(6) .
C22 C23 1.511(7) .
C23 C24 1.516(7) .
C24 C25 1.495(7) .
C25 C26 1.521(7) .
C27 C32 1.534(7) .
C27 C28 1.536(6) .
C28 C29 1.533(7) .
C29 C30 1.503(8) .
C30 C31 1.511(7) .
C31 C32 1.500(7) .
C33 C38 1.369(7) .
C33 C34 1.398(7) .
C34 C35 1.374(7) .
C35 C36 1.375(7) .
C36 C37 1.367(7) .
C37 C38 1.410(6) .
S1 O3 1.418(5) .
S1 O4 1.428(4) .
S1 O2 1.431(4) .
S1 C40 1.814(6) .
C40 F1 1.315(7) .
C40 F2 1.328(7) .
C40 F3 1.338(7) .
C41 C46 1.380(10) .
C41 C42 1.406(11) .
C42 C43 1.346(11) .
C43 C44 1.375(11) .
C44 C45 1.340(11) .
C45 C46 1.400(10) .
C46 C47 1.479(10) .
C48 C52 1.27(3) 3_656
C48 C49 1.3998(11) .
C48 C52 1.4001(11) .
C48 C51 1.51(2) 3_656
C49 C50 1.4005(11) .
C49 C52 1.88(3) .
C50 C51 1.3998(11) .
C50 C52 1.5099(11) .
C51 C52 1.18(3) .
C51 C48 1.51(2) 3_656
C52 C52 1.15(3) 3_656
C52 C48 1.27(3) 3_656
